data_2022852
loop_
_publ_author_name
'Hollauer, Henrique V. P.'
'Vilas Novas, Rachel C.'
'Guedes, Guilherme P.'
'Buarque, Camilla D.'
'Escobar, L\'ivia B. L.'

_publ_section_title
;
 Synthesis, characterization and crystal structure of methyl
 2-(2-oxo-2H-chromen-4-ylamino)benzoate
;
_journal_coeditor_code MW2198
_journal_issue 9
_journal_name_full 'Acta Crystallographica Section E Crystallographic Communications'
_journal_page_first 842
_journal_page_last 846
_journal_paper_doi 10.1107/S2056989023007351
_journal_volume 79
_journal_year 2023
_chemical_absolute_configuration unk
_chemical_formula_iupac 'C17 H13 N O4'
_chemical_formula_moiety 'C17 H13 N O4'
_chemical_formula_sum 'C17 H13 N O4'
_chemical_formula_weight 295.28
_chemical_name_systematic
;
Methyl 2-(2-oxo-2<i>H</i>-chromen-4-yl)benzoate
;
_space_group_crystal_system orthorhombic
_space_group_IT_number 29
_space_group_name_Hall 'P 2c -2ac'
_space_group_name_H-M_alt 'P c a 21'
_atom_sites_solution_hydrogens mixed
_atom_sites_solution_primary dual
_atom_sites_solution_secondary difmap
_audit_creation_method SHELXL-2018/3
_cell_angle_alpha 90
_cell_angle_beta 90
_cell_angle_gamma 90
_cell_formula_units_Z 4
_cell_length_a 12.7698(16)
_cell_length_b 14.9212(18)
_cell_length_c 7.1087(8)
_cell_measurement_reflns_used 2328
_cell_measurement_temperature 298(2)
_cell_measurement_theta_max 25.015
_cell_measurement_theta_min 2.099
_cell_volume 1354.5(3)
_computing_cell_refinement
;
SAINT (Bruker, 2021)
;
_computing_data_collection
;
APEX4 (Bruker, 2021)
;
_computing_data_reduction
;
SAINT (Bruker, 2021)
;
_computing_structure_refinement
;
SHELXL2018 (Sheldrick, 2015<i>b</i>)
;
_computing_structure_solution
;
SHELXT2018 (Sheldrick, 2015<i>a</i>)
;
_diffrn_ambient_temperature 298(2)
_diffrn_measured_fraction_theta_full 0.993
_diffrn_measured_fraction_theta_max 0.993
_diffrn_measurement_device_type 'Bruker D8 Venture'
_diffrn_measurement_method '\f and \w scans'
_diffrn_radiation_type MoK\a
_diffrn_radiation_wavelength 0.71073
_diffrn_reflns_av_R_equivalents 0.1020
_diffrn_reflns_av_unetI/netI 0.0433
_diffrn_reflns_limit_h_max 15
_diffrn_reflns_limit_h_min -15
_diffrn_reflns_limit_k_max 17
_diffrn_reflns_limit_k_min -17
_diffrn_reflns_limit_l_max 8
_diffrn_reflns_limit_l_min -7
_diffrn_reflns_number 35019
_diffrn_reflns_theta_full 25.015
_diffrn_reflns_theta_max 25.015
_diffrn_reflns_theta_min 2.099
_exptl_absorpt_coefficient_mu 0.104
_exptl_absorpt_correction_T_max 0.745
_exptl_absorpt_correction_T_min 0.666
_exptl_absorpt_correction_type multi-scan
_exptl_absorpt_process_details
;
(<i>SADABS</i>; Krause <i>et al.</i>, 2015)
;
_exptl_crystal_colour yellow
_exptl_crystal_density_diffrn 1.448
_exptl_crystal_density_method 'not measured'
_exptl_crystal_description prismatic
_exptl_crystal_F_000 616
_exptl_crystal_size_max 0.388
_exptl_crystal_size_mid 0.077
_exptl_crystal_size_min 0.055
_refine_diff_density_max 0.252
_refine_diff_density_min -0.367
_refine_ls_abs_structure_details
;
Flack <i>x</i> determined using 771 quotients [(I+)-(I-)]/[(I+)+(I-)]
(Parsons <i>et al.</i>,  2013)
;
_refine_ls_abs_structure_Flack 0.2(7)
_refine_ls_extinction_method none
_refine_ls_goodness_of_fit_ref 1.079
_refine_ls_hydrogen_treatment mixed
_refine_ls_matrix_type full
_refine_ls_number_parameters 204
_refine_ls_number_reflns 2328
_refine_ls_number_restraints 1
_refine_ls_restrained_S_all 1.079
_refine_ls_R_factor_all 0.0741
_refine_ls_R_factor_gt 0.0658
_refine_ls_shift/su_max 0.000
_refine_ls_shift/su_mean 0.000
_refine_ls_structure_factor_coef Fsqd
_refine_ls_weighting_details 'w=1/[\s^2^(Fo^2^)+(0.0648P)^2^+1.5253P] where P=(Fo^2^+2Fc^2^)/3'
_refine_ls_weighting_scheme calc
_refine_ls_wR_factor_gt 0.1539
_refine_ls_wR_factor_ref 0.1584
_reflns_number_gt 2096
_reflns_number_total 2328
_reflns_threshold_expression 'I > 2\s(I)'
_cod_data_source_file mw2198sup1.cif
_cod_data_source_block I
_cod_database_code 2022852
_shelx_space_group_comment
;
The symmetry employed for this shelxl refinement is uniquely defined
by the following loop, which should always be used as a source of
symmetry information in preference to the above space-group names.
They are only intended as comments.
;
_shelx_estimated_absorpt_t_min 0.961
_shelx_estimated_absorpt_t_max 0.994

loop_
_space_group_symop_operation_xyz
'x, y, z'
'-x, -y, z+1/2'
'-x+1/2, y, z+1/2'
'x+1/2, -y, z'

loop_
_atom_site_type_symbol
_atom_site_label
_atom_site_fract_x
_atom_site_fract_y
_atom_site_fract_z
_atom_site_U_iso_or_equiv
_atom_site_adp_type
_atom_site_calc_flag
_atom_site_occupancy
_atom_site_disorder_assembly
_atom_site_disorder_group
O O1 0.4084(3) 0.8237(3) 0.3512(7) 0.0553(12) Uani d 1 . .
O O2 0.5181(3) 0.7166(2) 0.4363(8) 0.0536(12) Uani d 1 . .
O O3 1.0000(3) 0.6344(3) 0.4928(7) 0.0527(12) Uani d 1 . .
O O4 1.0759(3) 0.7520(3) 0.3698(9) 0.0669(15) Uani d 1 . .
N N1 0.7132(3) 0.7623(3) 0.5069(7) 0.0364(11) Uani d 1 . .
H H1 0.664(4) 0.725(4) 0.502(8) 0.032(15) Uiso d 1 . .
C C1 0.3280(5) 0.7569(5) 0.3295(12) 0.067(2) Uani d 1 . .
H H1A 0.349617 0.713581 0.237447 0.101 Uiso calc 1 . .
H H1B 0.264282 0.785039 0.288804 0.101 Uiso calc 1 . .
H H1C 0.316334 0.727407 0.447724 0.101 Uiso calc 1 . .
C C2 0.5005(4) 0.7946(4) 0.4076(9) 0.0405(13) Uani d 1 . .
C C3 0.5768(4) 0.8683(3) 0.4321(8) 0.0367(13) Uani d 1 . .
C C4 0.6811(4) 0.8507(3) 0.4842(8) 0.0326(11) Uani d 1 . .
C C5 0.7468(4) 0.9226(3) 0.5221(8) 0.0387(13) Uani d 1 . .
H H5 0.814613 0.912215 0.564520 0.046 Uiso calc 1 . .
C C6 0.7126(5) 1.0084(4) 0.4974(10) 0.0477(15) Uani d 1 . .
H H6 0.758040 1.055801 0.520819 0.057 Uiso calc 1 . .
C C7 0.6125(5) 1.0258(3) 0.4388(11) 0.0539(17) Uani d 1 . .
H H7 0.590562 1.084558 0.419550 0.065 Uiso calc 1 . .
C C8 0.5454(4) 0.9566(4) 0.4089(10) 0.0476(15) Uani d 1 . .
H H8 0.476977 0.968658 0.372170 0.057 Uiso calc 1 . .
C C9 0.8095(4) 0.7251(3) 0.5005(8) 0.0325(11) Uani d 1 . .
C C10 0.8978(4) 0.7656(3) 0.4380(9) 0.0385(13) Uani d 1 . .
H H10 0.894045 0.825120 0.399951 0.046 Uiso calc 1 . .
C C11 0.9952(4) 0.7211(4) 0.4284(10) 0.0469(15) Uani d 1 . .
C C12 0.9119(4) 0.5900(4) 0.5527(9) 0.0401(13) Uani d 1 . .
C C13 0.8153(4) 0.6322(3) 0.5592(8) 0.0342(12) Uani d 1 . .
C C14 0.7308(4) 0.5799(3) 0.6151(8) 0.0371(13) Uani d 1 . .
H H14 0.664447 0.605621 0.619064 0.045 Uiso calc 1 . .
C C15 0.7421(6) 0.4924(4) 0.6640(9) 0.0467(14) Uani d 1 . .
H H15 0.684223 0.458872 0.700802 0.056 Uiso calc 1 . .
C C16 0.8405(5) 0.4536(4) 0.6587(10) 0.0549(17) Uani d 1 . .
H H16 0.848964 0.394016 0.694065 0.066 Uiso calc 1 . .
C C17 0.9249(5) 0.5021(4) 0.6022(11) 0.058(2) Uani d 1 . .
H H17 0.990900 0.475834 0.597178 0.069 Uiso calc 1 . .

loop_
_atom_site_aniso_label
_atom_site_aniso_U_11
_atom_site_aniso_U_22
_atom_site_aniso_U_33
_atom_site_aniso_U_12
_atom_site_aniso_U_13
_atom_site_aniso_U_23
O1 0.033(2) 0.047(2) 0.086(3) 0.0037(19) -0.006(2) 0.004(2)
O2 0.034(2) 0.034(2) 0.093(4) -0.0002(17) 0.001(2) 0.001(2)
O3 0.034(2) 0.039(2) 0.085(3) 0.0077(16) -0.006(2) -0.011(2)
O4 0.031(2) 0.053(3) 0.117(4) -0.009(2) 0.014(2) -0.020(3)
N1 0.028(2) 0.024(2) 0.057(3) 0.0006(18) 0.001(2) 0.004(2)
C1 0.034(3) 0.073(5) 0.095(6) -0.006(3) -0.002(4) 0.000(4)
C2 0.028(3) 0.038(3) 0.055(4) 0.008(2) 0.008(3) -0.001(3)
C3 0.032(3) 0.031(3) 0.046(3) 0.006(2) 0.006(2) -0.002(2)
C4 0.035(3) 0.032(2) 0.030(3) 0.005(2) 0.003(2) 0.000(2)
C5 0.035(3) 0.034(3) 0.047(3) 0.000(2) -0.002(3) -0.002(3)
C6 0.054(4) 0.031(3) 0.058(4) -0.004(2) 0.004(3) -0.004(3)
C7 0.056(4) 0.025(3) 0.081(5) 0.011(3) 0.005(4) 0.001(3)
C8 0.038(3) 0.038(3) 0.066(4) 0.014(2) 0.003(3) 0.004(3)
C9 0.032(3) 0.028(2) 0.037(3) 0.002(2) -0.003(2) -0.003(2)
C10 0.035(3) 0.029(3) 0.051(3) -0.001(2) -0.002(3) -0.003(2)
C11 0.031(3) 0.042(3) 0.068(4) -0.001(2) -0.001(3) -0.021(3)
C12 0.034(3) 0.034(3) 0.052(3) 0.003(2) -0.009(3) -0.007(3)
C13 0.035(3) 0.028(3) 0.040(3) 0.005(2) -0.006(2) -0.005(2)
C14 0.037(3) 0.029(3) 0.045(3) 0.006(2) -0.001(2) -0.001(2)
C15 0.057(4) 0.035(3) 0.048(4) -0.005(3) -0.001(3) 0.002(3)
C16 0.069(4) 0.032(3) 0.064(4) 0.006(3) -0.018(4) 0.004(3)
C17 0.046(3) 0.041(4) 0.087(5) 0.021(3) -0.024(4) -0.007(3)

loop_
_atom_type_symbol
_atom_type_description
_atom_type_scat_dispersion_real
_atom_type_scat_dispersion_imag
_atom_type_scat_source
C C 0.0033 0.0016 'International Tables Vol C Tables 4.2.6.8 and 6.1.1.4'
H H 0.0000 0.0000 'International Tables Vol C Tables 4.2.6.8 and 6.1.1.4'
N N 0.0061 0.0033 'International Tables Vol C Tables 4.2.6.8 and 6.1.1.4'
O O 0.0106 0.0060 'International Tables Vol C Tables 4.2.6.8 and 6.1.1.4'

loop_
_geom_angle_atom_site_label_1
_geom_angle_atom_site_label_2
_geom_angle_atom_site_label_3
_geom_angle_site_symmetry_1
_geom_angle_site_symmetry_3
_geom_angle
_geom_angle_publ_flag
C2 O1 C1 . . 116.2(5) ?
C12 O3 C11 . . 121.5(4) ?
C9 N1 C4 . . 130.9(4) ?
C9 N1 H1 . . 114(4) ?
C4 N1 H1 . . 114(4) ?
O1 C1 H1A . . 109.5 ?
O1 C1 H1B . . 109.5 ?
H1A C1 H1B . . 109.5 ?
O1 C1 H1C . . 109.5 ?
H1A C1 H1C . . 109.5 ?
H1B C1 H1C . . 109.5 ?
O2 C2 O1 . . 122.5(5) ?
O2 C2 C3 . . 125.2(5) ?
O1 C2 C3 . . 112.3(4) ?
C8 C3 C4 . . 118.8(5) ?
C8 C3 C2 . . 120.1(5) ?
C4 C3 C2 . . 121.1(4) ?
C5 C4 N1 . . 122.2(5) ?
C5 C4 C3 . . 118.7(5) ?
N1 C4 C3 . . 119.0(5) ?
C6 C5 C4 . . 120.4(5) ?
C6 C5 H5 . . 119.8 ?
C4 C5 H5 . . 119.8 ?
C5 C6 C7 . . 121.1(5) ?
C5 C6 H6 . . 119.5 ?
C7 C6 H6 . . 119.5 ?
C8 C7 C6 . . 119.4(5) ?
C8 C7 H7 . . 120.3 ?
C6 C7 H7 . . 120.3 ?
C7 C8 C3 . . 121.5(5) ?
C7 C8 H8 . . 119.3 ?
C3 C8 H8 . . 119.3 ?
N1 C9 C10 . . 125.8(5) ?
N1 C9 C13 . . 115.5(4) ?
C10 C9 C13 . . 118.6(4) ?
C9 C10 C11 . . 122.7(5) ?
C9 C10 H10 . . 118.7 ?
C11 C10 H10 . . 118.7 ?
O4 C11 O3 . . 116.0(5) ?
O4 C11 C10 . . 126.3(6) ?
O3 C11 C10 . . 117.7(5) ?
C17 C12 O3 . . 116.3(5) ?
C17 C12 C13 . . 122.4(6) ?
O3 C12 C13 . . 121.3(5) ?
C12 C13 C14 . . 116.5(5) ?
C12 C13 C9 . . 118.1(5) ?
C14 C13 C9 . . 125.4(5) ?
C15 C14 C13 . . 121.9(6) ?
C15 C14 H14 . . 119.0 ?
C13 C14 H14 . . 119.0 ?
C14 C15 C16 . . 119.4(6) ?
C14 C15 H15 . . 120.3 ?
C16 C15 H15 . . 120.3 ?
C17 C16 C15 . . 120.3(6) ?
C17 C16 H16 . . 119.8 ?
C15 C16 H16 . . 119.8 ?
C16 C17 C12 . . 119.4(6) ?
C16 C17 H17 . . 120.3 ?
C12 C17 H17 . . 120.3 ?

loop_
_geom_bond_atom_site_label_1
_geom_bond_atom_site_label_2
_geom_bond_site_symmetry_2
_geom_bond_distance
_geom_bond_publ_flag
O1 C2 . 1.316(7) ?
O1 C1 . 1.440(8) ?
O2 C2 . 1.203(6) ?
O3 C12 . 1.373(7) ?
O3 C11 . 1.374(7) ?
O4 C11 . 1.204(7) ?
N1 C9 . 1.351(6) ?
N1 C4 . 1.391(6) ?
N1 H1 . 0.84(6) ?
C1 H1A . 0.9600 ?
C1 H1B . 0.9600 ?
C1 H1C . 0.9600 ?
C2 C3 . 1.479(7) ?
C3 C8 . 1.387(7) ?
C3 C4 . 1.407(7) ?
C4 C5 . 1.388(7) ?
C5 C6 . 1.363(8) ?
C5 H5 . 0.9300 ?
C6 C7 . 1.370(9) ?
C6 H6 . 0.9300 ?
C7 C8 . 1.358(8) ?
C7 H7 . 0.9300 ?
C8 H8 . 0.9300 ?
C9 C10 . 1.353(7) ?
C9 C13 . 1.450(7) ?
C10 C11 . 1.412(7) ?
C10 H10 . 0.9300 ?
C12 C17 . 1.367(8) ?
C12 C13 . 1.385(7) ?
C13 C14 . 1.390(7) ?
C14 C15 . 1.359(7) ?
C14 H14 . 0.9300 ?
C15 C16 . 1.385(10) ?
C15 H15 . 0.9300 ?
C16 C17 . 1.359(10) ?
C16 H16 . 0.9300 ?
C17 H17 . 0.9300 ?

loop_
_geom_hbond_atom_site_label_D
_geom_hbond_atom_site_label_H
_geom_hbond_atom_site_label_A
_geom_hbond_site_symmetry_A
_geom_hbond_distance_DH
_geom_hbond_distance_HA
_geom_hbond_distance_DA
_geom_hbond_angle_DHA
_geom_hbond_publ_flag
C1 H1B O4 1_455 0.96 2.52 3.232(8) 130.8 yes
C7 H7 O4 4_475 0.93 2.47 3.387(6) 167 y
N1 H1 O2 . 0.84(6) 1.92(6) 2.631(6) 141(5) yes

loop_
_geom_torsion_atom_site_label_1
_geom_torsion_atom_site_label_2
_geom_torsion_atom_site_label_3
_geom_torsion_atom_site_label_4
_geom_torsion_site_symmetry_1
_geom_torsion_site_symmetry_2
_geom_torsion_site_symmetry_3
_geom_torsion_site_symmetry_4
_geom_torsion
_geom_torsion_publ_flag
C1 O1 C2 O2 . . . . 1.4(10) ?
C1 O1 C2 C3 . . . . -178.0(6) ?
O2 C2 C3 C8 . . . . -174.9(7) ?
O1 C2 C3 C8 . . . . 4.5(8) ?
O2 C2 C3 C4 . . . . 3.2(9) ?
O1 C2 C3 C4 . . . . -177.3(5) ?
C9 N1 C4 C5 . . . . -26.1(9) ?
C9 N1 C4 C3 . . . . 157.9(6) ?
C8 C3 C4 C5 . . . . 4.0(8) ?
C2 C3 C4 C5 . . . . -174.2(6) ?
C8 C3 C4 N1 . . . . -179.7(6) ?
C2 C3 C4 N1 . . . . 2.1(8) ?
N1 C4 C5 C6 . . . . 179.8(6) ?
C3 C4 C5 C6 . . . . -4.2(9) ?
C4 C5 C6 C7 . . . . 1.4(10) ?
C5 C6 C7 C8 . . . . 1.6(11) ?
C6 C7 C8 C3 . . . . -1.6(11) ?
C4 C3 C8 C7 . . . . -1.2(10) ?
C2 C3 C8 C7 . . . . 177.0(7) ?
C4 N1 C9 C10 . . . . -11.9(10) ?
C4 N1 C9 C13 . . . . 171.0(6) ?
N1 C9 C10 C11 . . . . -177.3(6) ?
C13 C9 C10 C11 . . . . -0.2(9) ?
C12 O3 C11 O4 . . . . -176.1(6) ?
C12 O3 C11 C10 . . . . 4.4(9) ?
C9 C10 C11 O4 . . . . 177.8(7) ?
C9 C10 C11 O3 . . . . -2.7(9) ?
C11 O3 C12 C17 . . . . 175.9(6) ?
C11 O3 C12 C13 . . . . -3.2(8) ?
C17 C12 C13 C14 . . . . -1.4(9) ?
O3 C12 C13 C14 . . . . 177.6(6) ?
C17 C12 C13 C9 . . . . -178.9(6) ?
O3 C12 C13 C9 . . . . 0.1(8) ?
N1 C9 C13 C12 . . . . 179.0(5) ?
C10 C9 C13 C12 . . . . 1.6(8) ?
N1 C9 C13 C14 . . . . 1.7(8) ?
C10 C9 C13 C14 . . . . -175.7(5) ?
C12 C13 C14 C15 . . . . 1.1(8) ?
C9 C13 C14 C15 . . . . 178.4(6) ?
C13 C14 C15 C16 . . . . 0.1(9) ?
C14 C15 C16 C17 . . . . -1.1(10) ?
C15 C16 C17 C12 . . . . 0.8(10) ?
O3 C12 C17 C16 . . . . -178.6(6) ?
C13 C12 C17 C16 . . . . 0.5(10) ?

_cod_database_fobs_code 2022852
